data_4503920
loop_
_publ_author_name
'Cordes, David B.'
'Hanton, Lyall R.'
'Spicer, Mark D.'

_publ_section_title
;
 Six-Coordinated Cd(II) Centers as Four- or Six-Connected Nodes in
 Coordination Polymer Networks Containing Bis(4-pyridyl)amine
;
_journal_issue 2
_journal_name_full 'Crystal Growth &amp; Design'
_journal_page_first 328
_journal_paper_doi 10.1021/cg0604632
_journal_volume 7
_journal_year 2007
_chemical_absolute_configuration unk
_chemical_compound_source 'synthesis as described'
_chemical_formula_moiety 'C40 H40 Cd2 N14 O8, 2(N O3)'
_chemical_formula_sum 'C40 H40 Cd2 N16 O14'
_chemical_formula_weight 1193.68
_chemical_name_common 'Compound 2 dccdb'
_chemical_name_systematic
;
 ?
;
_space_group_IT_number 9
_symmetry_cell_setting monoclinic
_symmetry_Int_Tables_number 9
_symmetry_space_group_name_Hall 'C -2yc'
_symmetry_space_group_name_H-M 'C 1 c 1'
_atom_sites_solution_hydrogens geom
_atom_sites_solution_primary direct
_atom_sites_solution_secondary difmap
_audit_conform_dict_location ftp://ftp.iucr.org/pub/cif_core.dic
_audit_conform_dict_name cif_core.dic
_audit_conform_dict_version 2.3
_audit_creation_date 2005-10-25T23:11:23-00:00
_audit_creation_method 'WinGX routine CIF_UPDATE'
_cell_angle_alpha 90
_cell_angle_beta 132.762(2)
_cell_angle_gamma 90
_cell_formula_units_Z 4
_cell_length_a 24.0569(12)
_cell_length_b 16.0840(8)
_cell_length_c 16.5679(6)
_cell_measurement_reflns_used 4632
_cell_measurement_temperature 123(2)
_cell_measurement_theta_max 27.485
_cell_measurement_theta_min 3
_cell_measurement_wavelength 0.71073
_cell_volume 4706.6(4)
_computing_cell_refinement 'HKL Scalepack (Otwinowski & Minor 1997)'
_computing_data_collection 'Collect (Nonius BV, 1997-2000)'
_computing_data_reduction 'HKL Denzo and Scalepack (Otwinowski & Minor 1997)'
_computing_molecular_graphics 'Ortep-3 for Windows (Farrugia, 1997)'
_computing_publication_material 'WinGX publication routines (Farrugia, 1999)'
_computing_structure_refinement 'SHELXL-97 (Sheldrick, 1997)'
_computing_structure_solution 'SHELXS-97 (Sheldrick, 1997)'
_diffrn_ambient_temperature 123(2)
_diffrn_detector 'CCD plate'
_diffrn_detector_area_resol_mean 9
_diffrn_measured_fraction_theta_full 0.997
_diffrn_measured_fraction_theta_max 0.997
_diffrn_measurement_device '95mm CCD camera on \k-goniostat'
_diffrn_measurement_device_type KappaCCD
_diffrn_measurement_method 'CCD rotation images, thick slices'
_diffrn_orient_matrix_type 'by Nonius Collect from scalepack cell'
_diffrn_orient_matrix_UB_11 0.546932E-1
_diffrn_orient_matrix_UB_12 0.135206E-1
_diffrn_orient_matrix_UB_13 0.623604E-1
_diffrn_orient_matrix_UB_21 -0.144469E-1
_diffrn_orient_matrix_UB_22 0.552796E-1
_diffrn_orient_matrix_UB_23 0.86904E-2
_diffrn_orient_matrix_UB_31 -0.23617E-2
_diffrn_orient_matrix_UB_32 -0.250383E-1
_diffrn_orient_matrix_UB_33 0.528612E-1
_diffrn_radiation_monochromator graphite
_diffrn_radiation_probe x-ray
_diffrn_radiation_type MoK\a
_diffrn_radiation_wavelength 0.71073
_diffrn_reflns_av_R_equivalents 0.0308
_diffrn_reflns_av_unetI/netI 0.1095
_diffrn_reflns_limit_h_max 31
_diffrn_reflns_limit_h_min -31
_diffrn_reflns_limit_k_max 20
_diffrn_reflns_limit_k_min -19
_diffrn_reflns_limit_l_max 21
_diffrn_reflns_limit_l_min -21
_diffrn_reflns_number 9089
_diffrn_reflns_theta_full 27.48
_diffrn_reflns_theta_max 27.48
_diffrn_reflns_theta_min 3.01
_diffrn_source 'Enraf Nonius FR590'
_exptl_absorpt_coefficient_mu 0.987
_exptl_absorpt_correction_type none
_exptl_crystal_colour colourless
_exptl_crystal_density_diffrn 1.685
_exptl_crystal_density_method 'not measured'
_exptl_crystal_description prism
_exptl_crystal_F_000 2400
_exptl_crystal_size_max 0.4
_exptl_crystal_size_mid 0.15
_exptl_crystal_size_min 0.1
_refine_diff_density_max 0.656
_refine_diff_density_min -0.696
_refine_diff_density_rms 0.106
_refine_ls_abs_structure_details 'Flack H D (1983), Acta Cryst. A39, 876-881.  3710 Friedel pairs'
_refine_ls_abs_structure_Flack 0.55(2)
_refine_ls_extinction_method none
_refine_ls_goodness_of_fit_ref 0.945
_refine_ls_hydrogen_treatment mixed
_refine_ls_matrix_type full
_refine_ls_number_parameters 650
_refine_ls_number_reflns 9082
_refine_ls_number_restraints 2
_refine_ls_restrained_S_all 0.945
_refine_ls_R_factor_all 0.0857
_refine_ls_R_factor_gt 0.0449
_refine_ls_shift/su_max 0.02
_refine_ls_shift/su_mean 0
_refine_ls_structure_factor_coef Fsqd
_refine_ls_weighting_details 'calc w=1/[\s^2^(Fo^2^)+(0.0217P)^2^] where P=(Fo^2^+2Fc^2^)/3'
_refine_ls_weighting_scheme calc
_refine_ls_wR_factor_gt 0.0711
_refine_ls_wR_factor_ref 0.0788
_reflns_number_gt 6128
_reflns_number_total 9082
_reflns_threshold_expression >2sigma(I)
_cod_data_source_file cg0604632si20060717_104158.cif
_cod_data_source_block dccdb
_cod_original_sg_symbol_H-M ' C c'
_cod_database_code 4503920

loop_
_symmetry_equiv_pos_as_xyz
'x, y, z'
'x, -y, z+1/2'
'x+1/2, y+1/2, z'
'x+1/2, -y+1/2, z+1/2'

loop_
_atom_site_label
_atom_site_type_symbol
_atom_site_fract_x
_atom_site_fract_y
_atom_site_fract_z
_atom_site_U_iso_or_equiv
_atom_site_adp_type
_atom_site_occupancy
_atom_site_symmetry_multiplicity
_atom_site_calc_flag
_atom_site_refinement_flags
C1 C 0.0087(4) 0.8561(4) 0.3583(5) 0.0265(16) Uani 1 1 d .
H1 H 0.0576 0.8466 0.4287 0.032 Uiso 1 1 calc R
C2 C -0.0144(4) 0.8059(4) 0.2736(5) 0.0281(16) Uani 1 1 d .
H2 H 0.0173 0.7626 0.2855 0.034 Uiso 1 1 calc R
C3 C -0.0854(4) 0.8197(4) 0.1695(5) 0.0200(15) Uani 1 1 d .
C4 C -0.1289(3) 0.8833(4) 0.1574(4) 0.0244(16) Uani 1 1 d .
H4 H -0.1772 0.8956 0.0875 0.029 Uiso 1 1 calc R
C5 C -0.1007(4) 0.9290(4) 0.2492(5) 0.0246(17) Uani 1 1 d .
H5 H -0.1317 0.9715 0.2408 0.03 Uiso 1 1 calc R
C6 C 0.0369(4) 0.6778(4) 0.1089(5) 0.0249(15) Uani 1 1 d .
H6 H 0.088 0.6891 0.1451 0.03 Uiso 1 1 calc R
C7 C 0.0003(4) 0.7355(4) 0.1184(5) 0.0257(16) Uani 1 1 d .
H7 H 0.0244 0.7861 0.1569 0.031 Uiso 1 1 calc R
C8 C -0.0742(4) 0.7182(4) 0.0696(5) 0.0227(15) Uani 1 1 d .
C9 C -0.1074(4) 0.6450(4) 0.0074(5) 0.0246(16) Uani 1 1 d .
H9 H -0.1587 0.6323 -0.0308 0.03 Uiso 1 1 calc R
C10 C -0.0654(4) 0.5920(4) 0.0021(5) 0.0295(16) Uani 1 1 d .
H10 H -0.0889 0.5424 -0.0396 0.035 Uiso 1 1 calc R
C11 C -0.0492(4) 1.1504(4) 0.3447(5) 0.0272(16) Uani 1 1 d .
H11 H -0.0029 1.1379 0.3637 0.033 Uiso 1 1 calc R
C12 C -0.0899(4) 1.2196(4) 0.2799(5) 0.0286(16) Uani 1 1 d .
H12 H -0.0717 1.2533 0.2548 0.034 Uiso 1 1 calc R
C13 C -0.1574(3) 1.2393(4) 0.2518(4) 0.0237(15) Uani 1 1 d .
C14 C -0.1815(4) 1.1869(4) 0.2899(5) 0.0277(16) Uani 1 1 d .
H14 H -0.2273 1.1978 0.2727 0.033 Uiso 1 1 calc R
C15 C -0.1386(4) 1.1202(4) 0.3517(5) 0.0216(17) Uani 1 1 d .
H15 H -0.1568 1.0849 0.3754 0.026 Uiso 1 1 calc R
C16 C 0.1414(4) 1.0545(4) 0.5205(5) 0.0249(16) Uani 1 1 d .
H16 H 0.1195 1.0161 0.4621 0.03 Uiso 1 1 calc R
C17 C 0.2056(4) 1.0960(4) 0.5594(5) 0.0255(17) Uani 1 1 d .
H17 H 0.2266 1.0866 0.528 0.031 Uiso 1 1 calc R
C18 C 0.2396(3) 1.1526(3) 0.6468(5) 0.0199(14) Uani 1 1 d .
C19 C 0.2062(4) 1.1616(4) 0.6892(5) 0.0293(17) Uani 1 1 d .
H19 H 0.2271 1.1978 0.7493 0.035 Uiso 1 1 calc R
C20 C 0.1417(4) 1.1160(4) 0.6409(5) 0.0292(18) Uani 1 1 d .
H20 H 0.1196 1.1232 0.6709 0.035 Uiso 1 1 calc R
C21 C 0.1961(4) 0.5720(4) 1.0487(5) 0.0261(17) Uani 1 1 d .
H21 H 0.2262 0.5267 1.0962 0.031 Uiso 1 1 calc R
C22 C 0.2235(3) 0.6200(4) 1.0126(4) 0.0243(15) Uani 1 1 d .
H22 H 0.2702 0.607 1.0331 0.029 Uiso 1 1 calc R
C23 C 0.1801(4) 0.6882(4) 0.9449(5) 0.0201(15) Uani 1 1 d .
C24 C 0.1133(4) 0.7040(4) 0.9193(5) 0.0250(16) Uani 1 1 d .
H24 H 0.0834 0.7508 0.8752 0.03 Uiso 1 1 calc R
C25 C 0.0901(3) 0.6526(4) 0.9573(4) 0.0221(15) Uani 1 1 d .
H25 H 0.0436 0.6649 0.9376 0.027 Uiso 1 1 calc R
C26 C 0.1541(4) 0.8992(4) 0.7136(5) 0.0281(16) Uani 1 1 d .
H26 H 0.1783 0.9436 0.7099 0.034 Uiso 1 1 calc R
C27 C 0.1977(4) 0.8514(4) 0.8067(5) 0.0260(17) Uani 1 1 d .
H27 H 0.2501 0.8626 0.8648 0.031 Uiso 1 1 calc R
C28 C 0.1638(4) 0.7866(4) 0.8147(5) 0.0252(16) Uani 1 1 d .
C29 C 0.0865(4) 0.7721(4) 0.7240(4) 0.0220(15) Uani 1 1 d .
H29 H 0.0608 0.7277 0.7246 0.026 Uiso 1 1 calc R
C30 C 0.0493(4) 0.8236(3) 0.6347(5) 0.0222(15) Uani 1 1 d .
H30 H -0.0026 0.8122 0.5732 0.027 Uiso 1 1 calc R
C31 C 0.2143(4) 0.3571(4) 1.2085(5) 0.0282(18) Uani 1 1 d .
H31 H 0.2229 0.38 1.269 0.034 Uiso 1 1 calc R
C32 C 0.2582(3) 0.2893(4) 1.2293(4) 0.0205(15) Uani 1 1 d .
H32 H 0.2943 0.266 1.3008 0.025 Uiso 1 1 calc R
C33 C 0.2477(3) 0.2572(3) 1.1434(4) 0.0171(14) Uani 1 1 d .
C34 C 0.1927(3) 0.2936(3) 1.0388(5) 0.0198(15) Uani 1 1 d .
H34 H 0.1842 0.2728 0.9774 0.024 Uiso 1 1 calc R
C35 C 0.1526(3) 0.3582(3) 1.0276(5) 0.0203(15) Uani 1 1 d .
H35 H 0.1155 0.3819 0.9565 0.024 Uiso 1 1 calc R
C36 C -0.0316(4) 0.3541(4) 0.9317(5) 0.0232(16) Uani 1 1 d .
H36 H 0.0026 0.3278 1.0015 0.028 Uiso 1 1 calc R
C37 C -0.0947(3) 0.3105(3) 0.8451(4) 0.0204(14) Uani 1 1 d .
H37 H -0.1021 0.2548 0.8552 0.025 Uiso 1 1 calc R
C38 C -0.1471(4) 0.3482(4) 0.7434(5) 0.0242(16) Uani 1 1 d .
C39 C -0.1286(4) 0.4276(4) 0.7327(5) 0.0274(16) Uani 1 1 d .
H39 H -0.1604 0.4539 0.6628 0.033 Uiso 1 1 calc R
C40 C -0.0655(4) 0.4670(4) 0.8219(5) 0.0265(16) Uani 1 1 d .
H40 H -0.0562 0.5219 0.8123 0.032 Uiso 1 1 calc R
Cd1 Cd 0.002750(18) 0.99065(3) 0.49744(2) 0.01910(14) Uani 1 1 d .
Cd2 Cd 0.08613(2) 0.50076(3) 1.08056(3) 0.02028(14) Uani 1 1 d .
N3 N 0.0066(3) 0.6057(3) 0.0521(4) 0.0210(13) Uani 1 1 d .
N2 N -0.1145(3) 0.7712(3) 0.0784(4) 0.0276(13) Uani 1 1 d .
H2N H -0.1635 0.775 0.021 0.033 Uiso 1 1 calc R
N1 N -0.0325(3) 0.9168(3) 0.3490(4) 0.0196(12) Uani 1 1 d .
N4 N -0.0725(3) 1.0998(3) 0.3822(4) 0.0218(12) Uani 1 1 d .
N5 N 0.3046(3) 1.1911(3) 0.6852(4) 0.0244(13) Uani 1 1 d .
H5N H 0.326 1.1676 0.664 0.029 Uiso 1 1 calc R
N6 N 0.1074(3) 1.0641(3) 0.5586(4) 0.0200(12) Uani 1 1 d .
N7 N 0.1294(3) 0.5852(3) 1.0211(4) 0.0218(12) Uani 1 1 d .
N8 N 0.2071(3) 0.7360(3) 0.9084(4) 0.0241(12) Uani 1 1 d .
H8N H 0.2562 0.7346 0.9478 0.029 Uiso 1 1 calc R
N9 N 0.0803(3) 0.8882(3) 0.6276(4) 0.0194(12) Uani 1 1 d .
N10 N 0.1613(3) 0.3923(3) 1.1110(4) 0.0220(13) Uani 1 1 d .
N11 N -0.2130(3) 0.3110(3) 0.6506(4) 0.0253(13) Uani 1 1 d .
H11N H -0.233 0.3335 0.5875 0.03 Uiso 1 1 calc R
N12 N -0.0155(3) 0.4335(3) 0.9227(4) 0.0221(12) Uani 1 1 d .
N13 N 0.1985(3) 0.5942(4) 1.3335(5) 0.0325(15) Uani 1 1 d .
N14 N 0.4064(4) 0.1182(3) 0.6029(5) 0.0326(14) Uani 1 1 d .
N15 N 0.1685(3) 1.0929(4) 0.8797(4) 0.0319(14) Uani 1 1 d .
N17 N -0.1259(3) 0.8971(4) 0.4940(4) 0.0317(15) Uani 1 1 d .
O1 O 0.1931(3) 0.5667(3) 1.2548(3) 0.0339(12) Uani 1 1 d .
O2 O 0.1691(3) 0.5558(3) 1.3606(4) 0.0584(17) Uani 1 1 d .
O3 O 0.2339(3) 0.6594(3) 1.3796(3) 0.0353(12) Uani 1 1 d .
O4 O 0.3431(3) 0.1335(3) 0.5689(4) 0.0500(15) Uani 1 1 d .
O5 O 0.4117(4) 0.0990(4) 0.5357(5) 0.070(2) Uani 1 1 d .
O6 O 0.4633(3) 0.1195(3) 0.7008(4) 0.0515(15) Uani 1 1 d .
O7 O 0.2327(3) 1.0821(3) 0.9742(4) 0.0519(16) Uani 1 1 d .
O8 O 0.1486(3) 1.1626(3) 0.8386(3) 0.0415(13) Uani 1 1 d .
O9 O 0.1260(3) 1.0312(3) 0.8269(3) 0.0409(13) Uani 1 1 d .
O10 O -0.1068(2) 0.9148(3) 0.4411(3) 0.0298(11) Uani 1 1 d .
O11 O -0.1453(2) 0.8244(3) 0.4918(3) 0.0321(12) Uani 1 1 d .
O12 O -0.1246(3) 0.9524(3) 0.5475(4) 0.0583(17) Uani 1 1 d .
O13 O -0.0048(2) 1.0507(2) 0.6167(3) 0.0270(11) Uani 1 1 d .
O14 O 0.0818(2) 0.4361(2) 1.2007(3) 0.0265(11) Uani 1 1 d .
H4S H -0.0328 1.0431 0.6295 0.05 Uiso 1 1 d .
H3S H 0.0344 1.0452 0.6787 0.05 Uiso 1 1 d .
H1S H 0.0376 0.4337 1.1824 0.05 Uiso 1 1 d .
H2S H 0.1032 0.4539 1.2641 0.05 Uiso 1 1 d .

loop_
_atom_site_aniso_label
_atom_site_aniso_U_11
_atom_site_aniso_U_22
_atom_site_aniso_U_33
_atom_site_aniso_U_23
_atom_site_aniso_U_13
_atom_site_aniso_U_12
C1 0.029(4) 0.028(4) 0.015(3) -0.001(3) 0.012(3) -0.001(3)
C2 0.026(4) 0.021(4) 0.027(3) 0.003(3) 0.014(3) 0.004(3)
C3 0.024(4) 0.022(3) 0.021(3) -0.007(3) 0.018(3) -0.004(3)
C4 0.022(4) 0.029(4) 0.014(3) 0.003(3) 0.009(3) 0.000(3)
C5 0.013(4) 0.032(4) 0.022(4) -0.009(3) 0.009(3) 0.007(3)
C6 0.020(4) 0.031(4) 0.026(3) -0.004(3) 0.016(3) -0.008(3)
C7 0.032(4) 0.017(3) 0.029(3) -0.004(3) 0.021(3) 0.002(3)
C8 0.023(4) 0.024(4) 0.023(3) 0.005(3) 0.016(3) 0.008(3)
C9 0.018(4) 0.032(4) 0.025(4) -0.010(3) 0.015(3) -0.002(3)
C10 0.033(4) 0.033(4) 0.027(3) -0.012(3) 0.022(4) -0.003(3)
C11 0.021(4) 0.028(4) 0.040(4) 0.005(3) 0.023(4) 0.007(3)
C12 0.024(4) 0.030(4) 0.028(3) 0.014(3) 0.016(3) 0.009(3)
C13 0.017(4) 0.026(4) 0.018(3) 0.002(3) 0.008(3) 0.004(3)
C14 0.021(4) 0.029(4) 0.039(4) 0.006(3) 0.023(4) 0.008(3)
C15 0.023(4) 0.018(4) 0.025(4) 0.007(3) 0.017(3) 0.008(3)
C16 0.023(4) 0.028(4) 0.019(3) -0.002(3) 0.012(3) -0.004(3)
C17 0.031(5) 0.016(3) 0.030(4) -0.002(3) 0.021(4) -0.001(3)
C18 0.017(4) 0.020(3) 0.021(3) -0.001(3) 0.012(3) -0.002(3)
C19 0.026(4) 0.027(4) 0.033(4) -0.008(3) 0.019(4) -0.004(3)
C20 0.027(4) 0.033(4) 0.034(4) 0.008(3) 0.023(4) 0.010(4)
C21 0.028(4) 0.021(4) 0.026(4) 0.004(3) 0.016(4) 0.010(3)
C22 0.018(4) 0.032(4) 0.024(3) 0.001(3) 0.014(3) 0.001(3)
C23 0.018(4) 0.014(3) 0.020(3) 0.000(3) 0.009(3) 0.004(3)
C24 0.028(4) 0.018(3) 0.027(3) 0.008(3) 0.018(3) 0.006(3)
C25 0.013(4) 0.027(4) 0.020(3) 0.003(3) 0.009(3) 0.003(3)
C26 0.039(5) 0.018(3) 0.040(4) -0.004(3) 0.032(4) -0.001(3)
C27 0.028(4) 0.028(4) 0.024(4) 0.006(3) 0.018(3) 0.003(3)
C28 0.027(4) 0.027(4) 0.024(3) -0.002(3) 0.018(3) 0.004(3)
C29 0.028(4) 0.022(3) 0.024(3) -0.001(3) 0.021(3) -0.002(3)
C30 0.027(4) 0.010(3) 0.027(3) 0.004(3) 0.018(3) 0.003(3)
C31 0.025(4) 0.033(4) 0.025(4) -0.002(3) 0.016(4) -0.005(3)
C32 0.017(4) 0.025(4) 0.021(3) 0.003(3) 0.014(3) 0.002(3)
C33 0.017(4) 0.016(3) 0.020(3) 0.000(3) 0.014(3) -0.004(3)
C34 0.021(4) 0.019(3) 0.015(3) 0.001(3) 0.011(3) 0.001(3)
C35 0.023(4) 0.015(3) 0.024(3) 0.004(3) 0.016(3) 0.003(3)
C36 0.025(4) 0.015(4) 0.017(3) 0.002(3) 0.009(3) -0.004(3)
C37 0.019(4) 0.011(3) 0.021(3) 0.000(3) 0.010(3) 0.000(3)
C38 0.022(4) 0.022(3) 0.026(3) -0.004(3) 0.015(3) -0.002(3)
C39 0.035(4) 0.028(4) 0.018(3) 0.001(3) 0.017(3) -0.009(3)
C40 0.031(4) 0.011(3) 0.031(4) -0.004(3) 0.019(3) -0.007(3)
Cd1 0.0201(3) 0.0174(3) 0.0186(3) -0.0001(2) 0.0127(3) -0.0004(3)
Cd2 0.0207(3) 0.0186(3) 0.0196(3) -0.0011(2) 0.0129(3) -0.0004(2)
N3 0.024(3) 0.016(3) 0.028(3) -0.003(2) 0.020(3) 0.002(2)
N2 0.022(3) 0.033(3) 0.025(3) 0.002(3) 0.015(3) 0.003(3)
N1 0.024(3) 0.020(3) 0.024(3) 0.001(2) 0.020(3) 0.003(3)
N4 0.024(3) 0.013(3) 0.028(3) 0.004(2) 0.018(3) 0.000(2)
N5 0.021(3) 0.025(3) 0.033(3) -0.007(2) 0.020(3) -0.001(2)
N6 0.021(3) 0.014(3) 0.022(3) -0.005(2) 0.013(3) -0.006(2)
N7 0.022(3) 0.020(3) 0.024(3) 0.000(2) 0.016(3) -0.001(2)
N8 0.013(3) 0.031(3) 0.025(3) 0.007(2) 0.011(2) -0.002(2)
N9 0.026(3) 0.015(3) 0.021(3) 0.000(2) 0.017(3) -0.001(2)
N10 0.028(4) 0.024(3) 0.019(3) 0.000(2) 0.018(3) -0.001(3)
N11 0.030(3) 0.022(3) 0.018(3) 0.001(2) 0.014(3) -0.003(3)
N12 0.024(3) 0.016(3) 0.020(3) -0.007(2) 0.013(3) -0.003(2)
N13 0.024(4) 0.032(4) 0.028(3) -0.009(3) 0.012(3) -0.007(3)
N14 0.038(4) 0.034(3) 0.037(4) -0.011(3) 0.030(4) -0.007(3)
N15 0.039(4) 0.034(4) 0.019(3) 0.000(3) 0.018(3) 0.005(3)
N17 0.023(4) 0.036(4) 0.032(3) -0.002(3) 0.017(3) -0.002(3)
O1 0.032(3) 0.047(3) 0.029(2) -0.011(2) 0.024(2) -0.015(2)
O2 0.103(5) 0.052(3) 0.063(4) -0.023(3) 0.073(4) -0.039(3)
O3 0.038(3) 0.040(3) 0.030(2) -0.015(2) 0.024(2) -0.012(2)
O4 0.017(3) 0.088(4) 0.038(3) -0.023(3) 0.017(3) -0.005(3)
O5 0.093(6) 0.074(4) 0.094(5) -0.018(4) 0.083(5) 0.002(4)
O6 0.033(3) 0.048(3) 0.045(3) 0.013(3) 0.015(3) 0.004(3)
O7 0.042(3) 0.052(3) 0.019(2) -0.009(2) 0.003(2) 0.005(3)
O8 0.054(4) 0.034(3) 0.034(3) 0.001(2) 0.029(3) 0.009(3)
O9 0.043(3) 0.036(3) 0.031(2) -0.008(2) 0.020(2) -0.009(2)
O10 0.028(3) 0.037(3) 0.026(2) -0.004(2) 0.019(2) -0.009(2)
O11 0.030(3) 0.034(3) 0.034(3) 0.003(2) 0.023(2) -0.008(2)
O12 0.075(4) 0.051(3) 0.098(4) -0.046(3) 0.078(4) -0.034(3)
O13 0.028(3) 0.025(3) 0.032(2) -0.0011(19) 0.022(2) -0.001(2)
O14 0.025(3) 0.032(3) 0.032(2) 0.003(2) 0.023(2) 0.000(2)

loop_
_atom_type_symbol
_atom_type_description
_atom_type_scat_dispersion_real
_atom_type_scat_dispersion_imag
_atom_type_scat_source
C C 0.0033 0.0016 'International Tables Vol C Tables 4.2.6.8 and 6.1.1.4'
H H 0 0 'International Tables Vol C Tables 4.2.6.8 and 6.1.1.4'
Cd Cd -0.8075 1.2024 'International Tables Vol C Tables 4.2.6.8 and 6.1.1.4'
N N 0.0061 0.0033 'International Tables Vol C Tables 4.2.6.8 and 6.1.1.4'
O O 0.0106 0.006 'International Tables Vol C Tables 4.2.6.8 and 6.1.1.4'

loop_
_geom_angle_atom_site_label_1
_geom_angle_atom_site_label_2
_geom_angle_atom_site_label_3
_geom_angle
_geom_angle_site_symmetry_1
_geom_angle_site_symmetry_3
N1 C1 C2 124.4(6) . .
N1 C1 H1 117.8 . .
C2 C1 H1 117.8 . .
C1 C2 C3 118.7(6) . .
C1 C2 H2 120.7 . .
C3 C2 H2 120.7 . .
C4 C3 N2 119.0(5) . .
C4 C3 C2 118.0(5) . .
N2 C3 C2 123.0(6) . .
C3 C4 C5 118.5(5) . .
C3 C4 H4 120.8 . .
C5 C4 H4 120.8 . .
N1 C5 C4 123.9(6) . .
N1 C5 H5 118 . .
C4 C5 H5 118 . .
N3 C6 C7 125.4(6) . .
N3 C6 H6 117.3 . .
C7 C6 H6 117.3 . .
C6 C7 C8 118.1(6) . .
C6 C7 H7 120.9 . .
C8 C7 H7 120.9 . .
N2 C8 C9 120.5(6) . .
N2 C8 C7 122.2(6) . .
C9 C8 C7 117.2(6) . .
C10 C9 C8 119.4(6) . .
C10 C9 H9 120.3 . .
C8 C9 H9 120.3 . .
N3 C10 C9 124.0(6) . .
N3 C10 H10 118 . .
C9 C10 H10 118 . .
N4 C11 C12 122.9(6) . .
N4 C11 H11 118.6 . .
C12 C11 H11 118.6 . .
C11 C12 C13 119.5(6) . .
C11 C12 H12 120.2 . .
C13 C12 H12 120.2 . .
C12 C13 N5 116.1(6) . 4_474
C12 C13 C14 117.5(6) . .
N5 C13 C14 126.5(6) 4_474 .
C15 C14 C13 119.0(6) . .
C15 C14 H14 120.5 . .
C13 C14 H14 120.5 . .
N4 C15 C14 125.5(6) . .
N4 C15 H15 117.3 . .
C14 C15 H15 117.3 . .
N6 C16 C17 125.0(6) . .
N6 C16 H16 117.5 . .
C17 C16 H16 117.5 . .
C16 C17 C18 118.5(7) . .
C16 C17 H17 120.7 . .
C18 C17 H17 120.7 . .
N5 C18 C19 126.0(5) . .
N5 C18 C17 116.8(6) . .
C19 C18 C17 117.2(6) . .
C20 C19 C18 117.4(6) . .
C20 C19 H19 121.3 . .
C18 C19 H19 121.3 . .
N6 C20 C19 127.5(7) . .
N6 C20 H20 116.2 . .
C19 C20 H20 116.2 . .
N7 C21 C22 124.7(6) . .
N7 C21 H21 117.6 . .
C22 C21 H21 117.6 . .
C21 C22 C23 117.7(6) . .
C21 C22 H22 121.1 . .
C23 C22 H22 121.1 . .
C24 C23 N8 123.9(5) . .
C24 C23 C22 118.1(6) . .
N8 C23 C22 118.0(6) . .
C25 C24 C23 120.1(6) . .
C25 C24 H24 119.9 . .
C23 C24 H24 119.9 . .
N7 C25 C24 123.9(6) . .
N7 C25 H25 118 . .
C24 C25 H25 118 . .
N9 C26 C27 125.1(6) . .
N9 C26 H26 117.5 . .
C27 C26 H26 117.5 . .
C26 C27 C28 118.7(6) . .
C26 C27 H27 120.6 . .
C28 C27 H27 120.6 . .
C27 C28 N8 120.0(6) . .
C27 C28 C29 117.5(5) . .
N8 C28 C29 122.5(6) . .
C30 C29 C28 118.3(6) . .
C30 C29 H29 120.9 . .
C28 C29 H29 120.9 . .
N9 C30 C29 125.0(6) . .
N9 C30 H30 117.5 . .
C29 C30 H30 117.5 . .
N10 C31 C32 125.2(6) . .
N10 C31 H31 117.4 . .
C32 C31 H31 117.4 . .
C33 C32 C31 117.9(5) . .
C33 C32 H32 121.1 . .
C31 C32 H32 121.1 . .
C32 C33 N11 124.8(5) . 4
C32 C33 C34 118.6(5) . .
N11 C33 C34 116.5(5) 4 .
C35 C34 C33 118.5(5) . .
C35 C34 H34 120.7 . .
C33 C34 H34 120.7 . .
C34 C35 N10 124.8(5) . .
C34 C35 H35 117.6 . .
N10 C35 H35 117.6 . .
N12 C36 C37 123.6(5) . .
N12 C36 H36 118.2 . .
C37 C36 H36 118.2 . .
C36 C37 C38 119.6(5) . .
C36 C37 H37 120.2 . .
C38 C37 H37 120.2 . .
C37 C38 N11 124.8(5) . .
C37 C38 C39 116.6(6) . .
N11 C38 C39 118.4(5) . .
C40 C39 C38 120.3(5) . .
C40 C39 H39 119.9 . .
C38 C39 H39 119.9 . .
N12 C40 C39 124.2(6) . .
N12 C40 H40 117.9 . .
C39 C40 H40 117.9 . .
N6 Cd1 N4 89.05(17) . .
N6 Cd1 N1 103.46(18) . .
N4 Cd1 N1 89.77(16) . .
N6 Cd1 O13 96.12(16) . .
N4 Cd1 O13 85.17(16) . .
N1 Cd1 O13 159.70(16) . .
N6 Cd1 N9 90.39(17) . .
N4 Cd1 N9 174.05(16) . .
N1 Cd1 N9 96.12(16) . .
O13 Cd1 N9 88.99(15) . .
N6 Cd1 O10 177.10(16) . .
N4 Cd1 O10 91.51(17) . .
N1 Cd1 O10 79.39(16) . .
O13 Cd1 O10 81.10(14) . .
N9 Cd1 O10 88.76(16) . .
N7 Cd2 N12 103.38(17) . .
N7 Cd2 N10 91.43(18) . .
N12 Cd2 N10 87.90(17) . .
N7 Cd2 O14 158.95(15) . .
N12 Cd2 O14 97.61(16) . .
N10 Cd2 O14 87.62(16) . .
N7 Cd2 N3 91.91(17) . 1_556
N12 Cd2 N3 91.00(17) . 1_556
N10 Cd2 N3 176.64(18) . 1_556
O14 Cd2 N3 89.38(16) . 1_556
N7 Cd2 O1 80.19(15) . .
N12 Cd2 O1 176.41(17) . .
N10 Cd2 O1 91.67(17) . .
O14 Cd2 O1 78.81(14) . .
N3 Cd2 O1 89.24(16) 1_556 .
C10 N3 C6 115.6(5) . .
C10 N3 Cd2 122.9(4) . 1_554
C6 N3 Cd2 119.7(4) . 1_554
C8 N2 C3 126.3(5) . .
C8 N2 H2N 116.9 . .
C3 N2 H2N 116.9 . .
C1 N1 C5 116.5(5) . .
C1 N1 Cd1 123.4(4) . .
C5 N1 Cd1 119.8(4) . .
C15 N4 C11 115.7(5) . .
C15 N4 Cd1 124.3(4) . .
C11 N4 Cd1 120.0(4) . .
C18 N5 C13 131.2(5) . 4_575
C18 N5 H5N 114.4 . .
C13 N5 H5N 114.4 4_575 .
C20 N6 C16 114.3(6) . .
C20 N6 Cd1 120.9(4) . .
C16 N6 Cd1 124.7(4) . .
C25 N7 C21 115.4(5) . .
C25 N7 Cd2 122.0(4) . .
C21 N7 Cd2 122.7(4) . .
C23 N8 C28 126.2(5) . .
C23 N8 H8N 116.9 . .
C28 N8 H8N 116.9 . .
C30 N9 C26 115.4(5) . .
C30 N9 Cd1 119.5(4) . .
C26 N9 Cd1 123.1(4) . .
C31 N10 C35 114.9(5) . .
C31 N10 Cd2 123.4(4) . .
C35 N10 Cd2 121.6(4) . .
C38 N11 C33 129.1(5) . 4_454
C38 N11 H11N 115.5 . .
C33 N11 H11N 115.5 4_454 .
C40 N12 C36 115.4(5) . .
C40 N12 Cd2 126.0(4) . .
C36 N12 Cd2 118.3(4) . .
O2 N13 O3 121.7(6) . .
O2 N13 O1 120.4(5) . .
O3 N13 O1 117.9(6) . .
O6 N14 O4 121.7(6) . .
O6 N14 O5 119.3(7) . .
O4 N14 O5 119.0(6) . .
O8 N15 O9 120.5(6) . .
O8 N15 O7 120.3(6) . .
O9 N15 O7 119.2(5) . .
O12 N17 O11 121.2(6) . .
O12 N17 O10 119.2(6) . .
O11 N17 O10 119.6(5) . .
N13 O1 Cd2 129.8(4) . .
N17 O10 Cd1 130.6(4) . .
Cd1 O13 H4S 134.0 . .
Cd1 O13 H3S 110.1 . .
H4S O13 H3S 96.2 . .
Cd2 O14 H1S 118.1 . .
Cd2 O14 H2S 124.8 . .
H1S O14 H2S 91.0 . .

loop_
_geom_bond_atom_site_label_1
_geom_bond_atom_site_label_2
_geom_bond_distance
_geom_bond_site_symmetry_2
C1 N1 1.323(7) .
C1 C2 1.368(7) .
C1 H1 0.95 .
C2 C3 1.393(8) .
C2 H2 0.95 .
C3 C4 1.378(8) .
C3 N2 1.392(7) .
C4 C5 1.383(7) .
C4 H4 0.95 .
C5 N1 1.334(7) .
C5 H5 0.95 .
C6 N3 1.354(7) .
C6 C7 1.361(8) .
C6 H6 0.95 .
C7 C8 1.405(8) .
C7 H7 0.95 .
C8 N2 1.372(7) .
C8 C9 1.403(8) .
C9 C10 1.370(8) .
C9 H9 0.95 .
C10 N3 1.336(8) .
C10 H10 0.95 .
C11 N4 1.357(7) .
C11 C12 1.387(8) .
C11 H11 0.95 .
C12 C13 1.389(8) .
C12 H12 0.95 .
C13 N5 1.391(7) 4_474
C13 C14 1.394(8) .
C14 C15 1.352(8) .
C14 H14 0.95 .
C15 N4 1.340(8) .
C15 H15 0.95 .
C16 N6 1.338(7) .
C16 C17 1.377(8) .
C16 H16 0.95 .
C17 C18 1.410(8) .
C17 H17 0.95 .
C18 N5 1.372(7) .
C18 C19 1.387(8) .
C19 C20 1.378(8) .
C19 H19 0.95 .
C20 N6 1.308(7) .
C20 H20 0.95 .
C21 N7 1.354(8) .
C21 C22 1.388(8) .
C21 H21 0.95 .
C22 C23 1.401(8) .
C22 H22 0.95 .
C23 C24 1.378(8) .
C23 N8 1.384(8) .
C24 C25 1.368(8) .
C24 H24 0.95 .
C25 N7 1.352(7) .
C25 H25 0.95 .
C26 N9 1.334(7) .
C26 C27 1.369(8) .
C26 H26 0.95 .
C27 C28 1.383(8) .
C27 H27 0.95 .
C28 N8 1.401(7) .
C28 C29 1.405(8) .
C29 C30 1.371(7) .
C29 H29 0.95 .
C30 N9 1.330(7) .
C30 H30 0.95 .
C31 N10 1.327(7) .
C31 C32 1.389(8) .
C31 H31 0.95 .
C32 C33 1.367(7) .
C32 H32 0.95 .
C33 N11 1.398(7) 4
C33 C34 1.408(7) .
C34 C35 1.343(8) .
C34 H34 0.95 .
C35 N10 1.364(7) .
C35 H35 0.95 .
C36 N12 1.371(7) .
C36 C37 1.377(7) .
C36 H36 0.95 .
C37 C38 1.383(7) .
C37 H37 0.95 .
C38 N11 1.388(7) .
C38 C39 1.402(8) .
C39 C40 1.359(8) .
C39 H39 0.95 .
C40 N12 1.341(7) .
C40 H40 0.95 .
Cd1 N6 2.302(5) .
Cd1 N4 2.304(5) .
Cd1 N1 2.313(4) .
Cd1 O13 2.315(4) .
Cd1 N9 2.320(5) .
Cd1 O10 2.443(4) .
Cd2 N7 2.300(5) .
Cd2 N12 2.304(5) .
Cd2 N10 2.308(5) .
Cd2 O14 2.310(4) .
Cd2 N3 2.347(5) 1_556
Cd2 O1 2.448(4) .
N3 Cd2 2.347(5) 1_554
N2 H2N 0.88 .
N5 C13 1.391(7) 4_575
N5 H5N 0.88 .
N8 H8N 0.88 .
N11 C33 1.398(7) 4_454
N11 H11N 0.88 .
N13 O2 1.231(7) .
N13 O3 1.235(6) .
N13 O1 1.298(7) .
N14 O6 1.220(6) .
N14 O4 1.238(7) .
N14 O5 1.244(7) .
N15 O8 1.228(6) .
N15 O9 1.257(6) .
N15 O7 1.258(6) .
N17 O12 1.241(6) .
N17 O11 1.250(6) .
N17 O10 1.268(6) .
O13 H4S 0.841 .
O13 H3S 0.798 .
O14 H1S 0.886 .
O14 H2S 0.846 .
